data_1557988
loop_
_publ_author_name
'Deolka, Shubham'
'Rivada-Wheelaghan, Orestes'
'Aristiz\'abal, Sandra L.'
'Fayzullin, Robert R.'
'Pal, Shrinwantu'
'Nozaki, Kyoko'
'Khaskin, Eugene'
'Khusnutdinova, Julia R.'

_publ_section_title
;
 Metal--metal cooperative bond activation by heterobimetallic alkyl, aryl,
 and acetylide PtII/CuI complexes
;
_journal_issue 21
_journal_name_full 'Chemical Science'
_journal_page_first 5494
_journal_page_last 5502
_journal_paper_doi 10.1039/D0SC00646G
_journal_volume 11
_journal_year 2020
_chemical_formula_moiety 'C26 H39 Cu N4 O P Pt 1+, Cl2 Cu 1-'
_chemical_formula_sum 'C26 H39 Cl2 Cu2 N4 O P Pt'
_chemical_formula_weight 847.65
_space_group_crystal_system monoclinic
_space_group_IT_number 14
_space_group_name_Hall '-P 2ybc'
_space_group_name_H-M_alt 'P 1 21/c 1'
_atom_sites_solution_hydrogens mixed
_audit_creation_method SHELXL-2018/3
_audit_update_record
;
2020-01-02 deposited with the CCDC.	2020-04-30 downloaded from the CCDC.
;
_cell_angle_alpha 90
_cell_angle_beta 100.7026(16)
_cell_angle_gamma 90
_cell_formula_units_Z 4
_cell_length_a 12.7739(2)
_cell_length_b 8.98822(13)
_cell_length_c 27.1150(4)
_cell_measurement_reflns_used 31351
_cell_measurement_temperature 93(2)
_cell_measurement_theta_max 32.4080
_cell_measurement_theta_min 2.7410
_cell_volume 3059.04(8)
_computing_cell_refinement 'CrysAlisPro 1.171.39.46 (Rigaku OD, 2018)'
_computing_data_collection 'CrysAlisPro 1.171.39.46 (Rigaku OD, 2018)'
_computing_data_reduction 'CrysAlisPro 1.171.39.46 (Rigaku OD, 2018)'
_computing_molecular_graphics
;
WinGX (Farrugia, 2012); Olex2 (Dolomanov et al., 2009);
ORTEP-3 (Farrugia, 2012); PLATON (Spek, 2009)
;
_computing_publication_material 'enCIFer (Allen, 2004)'
_computing_structure_refinement 'SHELXL-2018/3 (Sheldrick, 2015)'
_computing_structure_solution 'SHELXT-2018/2 (Sheldrick, 2015)'
_diffrn_ambient_temperature 93(2)
_diffrn_measured_fraction_theta_full 0.999
_diffrn_measured_fraction_theta_max 0.930
_diffrn_measurement_device_type 'XtaLAB Pro: Kappa dual offset/far'
_diffrn_measurement_method '\w scans'
_diffrn_radiation_probe x-ray
_diffrn_radiation_type MoK\a
_diffrn_radiation_wavelength 0.71073
_diffrn_reflns_av_R_equivalents 0.0448
_diffrn_reflns_av_unetI/netI 0.0310
_diffrn_reflns_Laue_measured_fraction_full 0.999
_diffrn_reflns_Laue_measured_fraction_max 0.930
_diffrn_reflns_limit_h_max 18
_diffrn_reflns_limit_h_min -18
_diffrn_reflns_limit_k_max 13
_diffrn_reflns_limit_k_min -13
_diffrn_reflns_limit_l_max 40
_diffrn_reflns_limit_l_min -36
_diffrn_reflns_number 61309
_diffrn_reflns_point_group_measured_fraction_full 0.999
_diffrn_reflns_point_group_measured_fraction_max 0.930
_diffrn_reflns_theta_full 25.242
_diffrn_reflns_theta_max 32.337
_diffrn_reflns_theta_min 2.734
_diffrn_source 'microfocus sealed X-ray tube'
_exptl_absorpt_coefficient_mu 6.193
_exptl_absorpt_correction_T_max 0.968
_exptl_absorpt_correction_T_min 0.732
_exptl_absorpt_correction_type gaussian
_exptl_absorpt_process_details
;
CrysAlisPro 1.171.39.46 (Rigaku Oxford Diffraction, 2018).
Numerical absorption correction based on gaussian integration over
a multifaceted crystal model. Empirical absorption correction using
spherical harmonics, frame scaling and detector area scaling,
implemented in SCALE3 ABSPACK scaling algorithm.
;
_exptl_crystal_colour yellow
_exptl_crystal_density_diffrn 1.841
_exptl_crystal_description plate
_exptl_crystal_F_000 1664
_exptl_crystal_recrystallization_method 'vapor diffusion of pentane into a benzene solution at r.t.'
_exptl_crystal_size_max 0.073
_exptl_crystal_size_mid 0.046
_exptl_crystal_size_min 0.022
_refine_diff_density_max 2.417
_refine_diff_density_min -0.726
_refine_diff_density_rms 0.132
_refine_ls_extinction_method none
_refine_ls_goodness_of_fit_ref 1.042
_refine_ls_hydrogen_treatment mixed
_refine_ls_matrix_type full
_refine_ls_number_parameters 354
_refine_ls_number_reflns 10168
_refine_ls_number_restraints 3
_refine_ls_restrained_S_all 1.043
_refine_ls_R_factor_all 0.0336
_refine_ls_R_factor_gt 0.0249
_refine_ls_shift/su_max 0.001
_refine_ls_shift/su_mean 0.000
_refine_ls_structure_factor_coef Fsqd
_refine_ls_weighting_details 'w=1/[\s^2^(Fo^2^)+(0.0259P)^2^+2.8658P] where P=(Fo^2^+2Fc^2^)/3'
_refine_ls_weighting_scheme calc
_refine_ls_wR_factor_gt 0.0535
_refine_ls_wR_factor_ref 0.0558
_reflns_Friedel_coverage 0.000
_reflns_number_gt 8716
_reflns_number_total 10168
_reflns_threshold_expression 'I > 2\s(I)'
_cod_data_source_file d0sc00646g3.cif
_cod_data_source_block jk579
_cod_depositor_comments
;Adding full bibliography for 1557987--1557994.cif.

 Adding full bibliography for 1557987--1557994.cif.
;
_cod_original_cell_volume 3059.03(9)
_cod_original_sg_symbol_H-M 'P 21/c'
_cod_database_code 1557988
_shelx_shelxl_version_number 2018/3
_shelx_space_group_comment
;
The symmetry employed for this shelxl refinement is uniquely defined
by the following loop, which should always be used as a source of
symmetry information in preference to the above space-group names.
They are only intended as comments.
;
_shelx_estimated_absorpt_t_min 0.661
_shelx_estimated_absorpt_t_max 0.876

loop_
_space_group_symop_operation_xyz
'x, y, z'
'-x, y+1/2, -z+1/2'
'-x, -y, -z'
'x, -y-1/2, z-1/2'

loop_
_atom_site_label
_atom_site_type_symbol
_atom_site_fract_x
_atom_site_fract_y
_atom_site_fract_z
_atom_site_U_iso_or_equiv
_atom_site_adp_type
_atom_site_occupancy
_atom_site_site_symmetry_order
_atom_site_calc_flag
_atom_site_refinement_flags_posn
_atom_site_refinement_flags_adp
_atom_site_refinement_flags_occupancy
_atom_site_disorder_assembly
_atom_site_disorder_group
Pt1 Pt 0.71527(2) 0.54296(2) 0.29060(2) 0.01099(3) Uani 1 1 d . . . . .
Cu1 Cu 0.71022(2) 0.38567(3) 0.37273(2) 0.01746(6) Uani 1 1 d . . . . .
P1 P 0.77221(5) 0.77059(6) 0.27651(2) 0.01178(10) Uani 1 1 d . . . . .
O1 O 0.66848(13) 0.87725(18) 0.28582(6) 0.0144(3) Uani 1 1 d . . . . .
N2 N 0.65500(17) 0.2508(2) 0.43622(8) 0.0164(4) Uani 1 1 d . . . . .
N3 N 0.84767(17) 0.3667(2) 0.41892(8) 0.0177(4) Uani 1 1 d . . . . .
N11 N 0.57403(16) 0.4969(2) 0.38226(7) 0.0138(4) Uani 1 1 d . . . . .
N12 N 0.60949(15) 0.6783(2) 0.32682(7) 0.0131(4) Uani 1 1 d . . . . .
C1 C 0.63266(17) 0.3287(3) 0.29244(8) 0.0113(4) Uani 1 1 d D . . . .
H1A H 0.657(3) 0.257(3) 0.3155(11) 0.035(9) Uiso 1 1 d D . . . .
H1B H 0.5617(16) 0.349(4) 0.2920(13) 0.032(9) Uiso 1 1 d D . . . .
H1C H 0.645(3) 0.286(4) 0.2630(9) 0.032(9) Uiso 1 1 d D . . . .
C2 C 0.8180(2) 0.4240(3) 0.25602(10) 0.0193(5) Uani 1 1 d . . . . .
H2A H 0.784871 0.405683 0.220973 0.029 Uiso 1 1 calc R U . . .
H2B H 0.834365 0.328843 0.273363 0.029 Uiso 1 1 calc R U . . .
H2C H 0.883967 0.480765 0.257207 0.029 Uiso 1 1 calc R U . . .
C11 C 0.54465(19) 0.2931(3) 0.43682(9) 0.0174(4) Uani 1 1 d . . . . .
H11A H 0.532704 0.291015 0.471855 0.021 Uiso 1 1 calc R U . . .
H11B H 0.496322 0.219056 0.417398 0.021 Uiso 1 1 calc R U . . .
C12 C 0.51713(19) 0.4461(3) 0.41500(9) 0.0158(4) Uani 1 1 d . . . . .
C13 C 0.4313(2) 0.5254(3) 0.42823(9) 0.0182(5) Uani 1 1 d . . . . .
H13 H 0.391350 0.484354 0.451191 0.022 Uiso 1 1 calc R U . . .
C14 C 0.40648(19) 0.6627(3) 0.40744(9) 0.0171(4) Uani 1 1 d . . . . .
H14 H 0.349459 0.718576 0.416166 0.020 Uiso 1 1 calc R U . . .
C15 C 0.46604(18) 0.7206(3) 0.37303(8) 0.0145(4) Uani 1 1 d . . . . .
C16 C 0.45062(19) 0.8647(3) 0.35180(9) 0.0164(4) Uani 1 1 d . . . . .
H16 H 0.393598 0.925185 0.358157 0.020 Uiso 1 1 calc R U . . .
C17 C 0.51766(19) 0.9157(3) 0.32238(9) 0.0155(4) Uani 1 1 d . . . . .
H17 H 0.510453 1.013606 0.308941 0.019 Uiso 1 1 calc R U . . .
C18 C 0.59870(18) 0.8196(3) 0.31217(8) 0.0134(4) Uani 1 1 d . . . . .
C19 C 0.54802(18) 0.6311(3) 0.36056(8) 0.0134(4) Uani 1 1 d . . . . .
C21 C 0.6672(2) 0.0886(3) 0.43919(11) 0.0267(6) Uani 1 1 d . . . . .
H21A H 0.625901 0.043056 0.408880 0.040 Uiso 1 1 calc R U . . .
H21B H 0.641335 0.051585 0.468748 0.040 Uiso 1 1 calc R U . . .
H21C H 0.742614 0.062657 0.441944 0.040 Uiso 1 1 calc R U . . .
C31 C 0.72964(19) 0.3217(3) 0.47724(9) 0.0168(4) Uani 1 1 d . . . . .
H31A H 0.729890 0.266115 0.508795 0.020 Uiso 1 1 calc R U . . .
H31B H 0.705871 0.424609 0.482035 0.020 Uiso 1 1 calc R U . . .
C32 C 0.8407(2) 0.3247(3) 0.46594(9) 0.0178(5) Uani 1 1 d . . . . .
C33 C 0.9302(2) 0.2909(3) 0.50168(10) 0.0245(5) Uani 1 1 d . . . . .
H33 H 0.923102 0.258871 0.534285 0.029 Uiso 1 1 calc R U . . .
C34 C 1.0299(2) 0.3046(4) 0.48914(10) 0.0290(6) Uani 1 1 d . . . . .
H34 H 1.092271 0.282776 0.513114 0.035 Uiso 1 1 calc R U . . .
C35 C 1.0377(2) 0.3504(3) 0.44112(10) 0.0262(6) Uani 1 1 d . . . . .
H35 H 1.105414 0.362329 0.431875 0.031 Uiso 1 1 calc R U . . .
C36 C 0.9454(2) 0.3786(3) 0.40696(10) 0.0224(5) Uani 1 1 d . . . . .
H36 H 0.950741 0.407374 0.373811 0.027 Uiso 1 1 calc R U . . .
C41 C 0.88411(19) 0.8459(3) 0.32363(9) 0.0168(4) Uani 1 1 d . . . . .
C42 C 0.8527(2) 0.8211(3) 0.37512(9) 0.0230(5) Uani 1 1 d . . . . .
H42A H 0.788991 0.879834 0.377205 0.034 Uiso 1 1 calc R U . . .
H42B H 0.911366 0.852267 0.401729 0.034 Uiso 1 1 calc R U . . .
H42C H 0.837590 0.715366 0.379222 0.034 Uiso 1 1 calc R U . . .
C43 C 0.9089(2) 1.0105(3) 0.31781(11) 0.0261(6) Uani 1 1 d . . . . .
H43A H 0.938749 1.024637 0.287352 0.039 Uiso 1 1 calc R U . . .
H43B H 0.960651 1.043717 0.347066 0.039 Uiso 1 1 calc R U . . .
H43C H 0.843279 1.068724 0.315287 0.039 Uiso 1 1 calc R U . . .
C44 C 0.9830(2) 0.7501(3) 0.32144(10) 0.0227(5) Uani 1 1 d . . . . .
H44A H 0.966007 0.645059 0.325682 0.034 Uiso 1 1 calc R U . . .
H44B H 1.041401 0.780192 0.348365 0.034 Uiso 1 1 calc R U . . .
H44C H 1.004559 0.763917 0.288898 0.034 Uiso 1 1 calc R U . . .
C51 C 0.77346(18) 0.8331(3) 0.21130(8) 0.0149(4) Uani 1 1 d . . . . .
C52 C 0.7577(3) 1.0013(3) 0.20338(10) 0.0252(6) Uani 1 1 d . . . . .
H52A H 0.691714 1.031989 0.214027 0.038 Uiso 1 1 calc R U . . .
H52B H 0.753241 1.024952 0.167769 0.038 Uiso 1 1 calc R U . . .
H52C H 0.818138 1.054437 0.223301 0.038 Uiso 1 1 calc R U . . .
C53 C 0.6802(2) 0.7529(3) 0.17824(9) 0.0193(5) Uani 1 1 d . . . . .
H53A H 0.690684 0.645092 0.181573 0.029 Uiso 1 1 calc R U . . .
H53B H 0.676697 0.781900 0.143136 0.029 Uiso 1 1 calc R U . . .
H53C H 0.613522 0.780347 0.188872 0.029 Uiso 1 1 calc R U . . .
C54 C 0.8771(2) 0.7843(3) 0.19526(10) 0.0240(5) Uani 1 1 d . . . . .
H54A H 0.937437 0.835824 0.215836 0.036 Uiso 1 1 calc R U . . .
H54B H 0.874008 0.809334 0.159846 0.036 Uiso 1 1 calc R U . . .
H54C H 0.886007 0.676630 0.199851 0.036 Uiso 1 1 calc R U . . .
Cu2 Cu 0.73828(2) -0.12026(3) 0.54351(2) 0.02001(7) Uani 1 1 d . . . . .
Cl1 Cl 0.79574(5) 0.04363(7) 0.59710(2) 0.02391(12) Uani 1 1 d . . . . .
Cl2 Cl 0.68220(5) -0.27893(7) 0.48748(2) 0.02382(12) Uani 1 1 d . . . . .

loop_
_atom_site_aniso_label
_atom_site_aniso_U_11
_atom_site_aniso_U_22
_atom_site_aniso_U_33
_atom_site_aniso_U_23
_atom_site_aniso_U_13
_atom_site_aniso_U_12
Pt1 0.01046(4) 0.01068(4) 0.01182(4) 0.00054(3) 0.00203(3) 0.00102(3)
Cu1 0.01650(14) 0.02103(15) 0.01456(13) 0.00456(11) 0.00211(10) 0.00535(11)
P1 0.0103(3) 0.0118(2) 0.0130(3) 0.00051(19) 0.00176(19) 0.0002(2)
O1 0.0125(8) 0.0130(7) 0.0187(8) 0.0016(6) 0.0052(6) 0.0017(6)
N2 0.0174(10) 0.0136(9) 0.0175(9) 0.0010(7) 0.0015(7) 0.0009(7)
N3 0.0169(10) 0.0198(10) 0.0165(9) 0.0027(8) 0.0035(7) 0.0047(8)
N11 0.0133(9) 0.0151(8) 0.0127(9) 0.0002(7) 0.0013(7) -0.0004(7)
N12 0.0122(9) 0.0130(9) 0.0138(9) 0.0000(7) 0.0021(7) 0.0011(7)
C1 0.0089(10) 0.0177(10) 0.0073(9) 0.0008(7) 0.0014(7) -0.0007(8)
C2 0.0205(12) 0.0172(11) 0.0218(12) -0.0002(9) 0.0081(9) 0.0038(9)
C11 0.0155(11) 0.0199(11) 0.0168(11) 0.0022(9) 0.0028(8) 0.0000(9)
C12 0.0146(11) 0.0188(11) 0.0129(10) 0.0008(8) -0.0001(8) -0.0014(9)
C13 0.0172(12) 0.0227(12) 0.0152(11) 0.0001(9) 0.0049(8) -0.0021(9)
C14 0.0126(11) 0.0229(12) 0.0163(11) -0.0024(9) 0.0042(8) 0.0008(9)
C15 0.0117(10) 0.0178(11) 0.0135(10) -0.0010(8) 0.0010(8) 0.0011(8)
C16 0.0121(11) 0.0188(11) 0.0178(11) -0.0005(9) 0.0019(8) 0.0049(9)
C17 0.0146(11) 0.0136(10) 0.0172(11) 0.0007(8) 0.0004(8) 0.0029(8)
C18 0.0105(10) 0.0162(10) 0.0128(10) -0.0001(8) 0.0009(8) -0.0001(8)
C19 0.0113(10) 0.0168(10) 0.0118(9) -0.0011(8) 0.0012(8) 0.0003(8)
C21 0.0327(15) 0.0164(11) 0.0290(14) -0.0010(10) 0.0005(11) 0.0023(11)
C31 0.0170(11) 0.0198(11) 0.0130(10) 0.0008(8) 0.0015(8) 0.0022(9)
C32 0.0191(12) 0.0181(11) 0.0163(11) 0.0000(9) 0.0034(9) 0.0029(9)
C33 0.0222(13) 0.0345(15) 0.0162(11) 0.0028(10) 0.0018(9) 0.0055(11)
C34 0.0201(13) 0.0435(17) 0.0218(13) 0.0047(12) -0.0007(10) 0.0078(12)
C35 0.0178(13) 0.0390(16) 0.0225(13) 0.0050(11) 0.0052(10) 0.0056(11)
C36 0.0200(12) 0.0266(13) 0.0218(12) 0.0031(10) 0.0072(10) 0.0058(10)
C41 0.0143(11) 0.0171(11) 0.0176(11) -0.0004(8) -0.0007(8) -0.0021(8)
C42 0.0210(13) 0.0307(14) 0.0156(11) -0.0023(10) -0.0011(9) -0.0024(10)
C43 0.0253(14) 0.0201(12) 0.0294(14) 0.0008(10) -0.0043(11) -0.0078(10)
C44 0.0135(12) 0.0279(13) 0.0248(13) 0.0016(10) -0.0010(9) 0.0002(10)
C51 0.0164(11) 0.0155(10) 0.0129(10) 0.0020(8) 0.0029(8) -0.0006(8)
C52 0.0371(16) 0.0166(11) 0.0207(13) 0.0046(9) 0.0021(11) -0.0005(11)
C53 0.0157(12) 0.0256(12) 0.0152(11) -0.0003(9) -0.0009(8) -0.0020(9)
C54 0.0170(12) 0.0364(15) 0.0202(12) 0.0016(11) 0.0076(9) 0.0010(11)
Cu2 0.01849(15) 0.01842(14) 0.02271(15) 0.00222(11) 0.00273(12) 0.00035(11)
Cl1 0.0228(3) 0.0253(3) 0.0225(3) -0.0013(2) 0.0010(2) 0.0028(2)
Cl2 0.0224(3) 0.0178(3) 0.0303(3) -0.0005(2) 0.0026(2) -0.0029(2)

loop_
_atom_type_symbol
_atom_type_description
_atom_type_scat_dispersion_real
_atom_type_scat_dispersion_imag
_atom_type_scat_source
C C 0.0033 0.0016 'International Tables Vol C Tables 4.2.6.8 and 6.1.1.4'
H H 0.0000 0.0000 'International Tables Vol C Tables 4.2.6.8 and 6.1.1.4'
N N 0.0061 0.0033 'International Tables Vol C Tables 4.2.6.8 and 6.1.1.4'
O O 0.0106 0.0060 'International Tables Vol C Tables 4.2.6.8 and 6.1.1.4'
P P 0.1023 0.0942 'International Tables Vol C Tables 4.2.6.8 and 6.1.1.4'
Cl Cl 0.1484 0.1585 'International Tables Vol C Tables 4.2.6.8 and 6.1.1.4'
Cu Cu 0.3201 1.2651 'International Tables Vol C Tables 4.2.6.8 and 6.1.1.4'
Pt Pt -1.7033 8.3905 'International Tables Vol C Tables 4.2.6.8 and 6.1.1.4'

loop_
_geom_angle_atom_site_label_1
_geom_angle_atom_site_label_2
_geom_angle_atom_site_label_3
_geom_angle
_geom_angle_site_symmetry_1
_geom_angle_site_symmetry_3
_geom_angle_publ_flag
C2 Pt1 N12 177.54(9) . . ?
C2 Pt1 C1 84.52(9) . . ?
N12 Pt1 C1 97.93(8) . . ?
C2 Pt1 P1 98.23(7) . . ?
N12 Pt1 P1 79.32(5) . . ?
C1 Pt1 P1 168.67(6) . . ?
C2 Pt1 Cu1 102.94(7) . . ?
N12 Pt1 Cu1 78.77(5) . . ?
C1 Pt1 Cu1 55.06(6) . . ?
P1 Pt1 Cu1 133.949(17) . . ?
N3 Cu1 N11 129.50(8) . . ?
N3 Cu1 C1 140.21(8) . . ?
N11 Cu1 C1 90.09(8) . . ?
N3 Cu1 N2 80.82(8) . . ?
N11 Cu1 N2 77.34(8) . . ?
C1 Cu1 N2 116.98(8) . . ?
N3 Cu1 Pt1 115.07(6) . . ?
N11 Cu1 Pt1 89.96(6) . . ?
C1 Cu1 Pt1 52.43(6) . . ?
N2 Cu1 Pt1 163.96(5) . . ?
N3 Cu1 H1A 126.3(8) . . ?
N11 Cu1 H1A 102.1(9) . . ?
C1 Cu1 H1A 23.3(5) . . ?
N2 Cu1 H1A 99.9(8) . . ?
Pt1 Cu1 H1A 72.9(7) . . ?
O1 P1 C51 96.65(10) . . ?
O1 P1 C41 102.39(10) . . ?
C51 P1 C41 113.73(11) . . ?
O1 P1 Pt1 101.83(6) . . ?
C51 P1 Pt1 120.11(8) . . ?
C41 P1 Pt1 116.78(8) . . ?
C18 O1 P1 118.38(14) . . ?
C11 N2 C21 110.5(2) . . ?
C11 N2 C31 111.71(19) . . ?
C21 N2 C31 110.0(2) . . ?
C11 N2 Cu1 107.38(14) . . ?
C21 N2 Cu1 121.09(17) . . ?
C31 N2 Cu1 95.23(14) . . ?
C32 N3 C36 118.4(2) . . ?
C32 N3 Cu1 114.76(17) . . ?
C36 N3 Cu1 126.58(17) . . ?
C12 N11 C19 118.4(2) . . ?
C12 N11 Cu1 119.70(16) . . ?
C19 N11 Cu1 121.39(15) . . ?
C18 N12 C19 116.84(19) . . ?
C18 N12 Pt1 115.86(15) . . ?
C19 N12 Pt1 127.16(15) . . ?
Pt1 C1 Cu1 72.51(7) . . ?
Pt1 C1 H1A 122(2) . . ?
Cu1 C1 H1A 58(2) . . ?
Pt1 C1 H1B 107(2) . . ?
Cu1 C1 H1B 103(2) . . ?
H1A C1 H1B 111(3) . . ?
Pt1 C1 H1C 101(2) . . ?
Cu1 C1 H1C 144(2) . . ?
H1A C1 H1C 102(3) . . ?
H1B C1 H1C 113(3) . . ?
Pt1 C2 H2A 109.5 . . ?
Pt1 C2 H2B 109.5 . . ?
H2A C2 H2B 109.5 . . ?
Pt1 C2 H2C 109.5 . . ?
H2A C2 H2C 109.5 . . ?
H2B C2 H2C 109.5 . . ?
N2 C11 C12 112.7(2) . . ?
N2 C11 H11A 109.0 . . ?
C12 C11 H11A 109.0 . . ?
N2 C11 H11B 109.0 . . ?
C12 C11 H11B 109.0 . . ?
H11A C11 H11B 107.8 . . ?
N11 C12 C13 123.0(2) . . ?
N11 C12 C11 117.3(2) . . ?
C13 C12 C11 119.7(2) . . ?
C14 C13 C12 118.9(2) . . ?
C14 C13 H13 120.6 . . ?
C12 C13 H13 120.6 . . ?
C13 C14 C15 119.5(2) . . ?
C13 C14 H14 120.2 . . ?
C15 C14 H14 120.2 . . ?
C14 C15 C19 117.7(2) . . ?
C14 C15 C16 123.7(2) . . ?
C19 C15 C16 118.5(2) . . ?
C17 C16 C15 119.6(2) . . ?
C17 C16 H16 120.2 . . ?
C15 C16 H16 120.2 . . ?
C16 C17 C18 118.3(2) . . ?
C16 C17 H17 120.9 . . ?
C18 C17 H17 120.9 . . ?
N12 C18 O1 119.0(2) . . ?
N12 C18 C17 124.3(2) . . ?
O1 C18 C17 116.7(2) . . ?
N11 C19 N12 116.0(2) . . ?
N11 C19 C15 122.4(2) . . ?
N12 C19 C15 121.6(2) . . ?
N2 C21 H21A 109.5 . . ?
N2 C21 H21B 109.5 . . ?
H21A C21 H21B 109.5 . . ?
N2 C21 H21C 109.5 . . ?
H21A C21 H21C 109.5 . . ?
H21B C21 H21C 109.5 . . ?
N2 C31 C32 110.93(19) . . ?
N2 C31 H31A 109.5 . . ?
C32 C31 H31A 109.5 . . ?
N2 C31 H31B 109.5 . . ?
C32 C31 H31B 109.5 . . ?
H31A C31 H31B 108.0 . . ?
N3 C32 C33 122.1(2) . . ?
N3 C32 C31 115.3(2) . . ?
C33 C32 C31 122.6(2) . . ?
C34 C33 C32 119.1(2) . . ?
C34 C33 H33 120.5 . . ?
C32 C33 H33 120.5 . . ?
C33 C34 C35 119.1(2) . . ?
C33 C34 H34 120.4 . . ?
C35 C34 H34 120.4 . . ?
C36 C35 C34 118.9(3) . . ?
C36 C35 H35 120.6 . . ?
C34 C35 H35 120.6 . . ?
N3 C36 C35 122.5(2) . . ?
N3 C36 H36 118.8 . . ?
C35 C36 H36 118.8 . . ?
C43 C41 C44 110.5(2) . . ?
C43 C41 C42 109.2(2) . . ?
C44 C41 C42 107.9(2) . . ?
C43 C41 P1 115.45(17) . . ?
C44 C41 P1 107.55(17) . . ?
C42 C41 P1 105.88(17) . . ?
C41 C42 H42A 109.5 . . ?
C41 C42 H42B 109.5 . . ?
H42A C42 H42B 109.5 . . ?
C41 C42 H42C 109.5 . . ?
H42A C42 H42C 109.5 . . ?
H42B C42 H42C 109.5 . . ?
C41 C43 H43A 109.5 . . ?
C41 C43 H43B 109.5 . . ?
H43A C43 H43B 109.5 . . ?
C41 C43 H43C 109.5 . . ?
H43A C43 H43C 109.5 . . ?
H43B C43 H43C 109.5 . . ?
C41 C44 H44A 109.5 . . ?
C41 C44 H44B 109.5 . . ?
H44A C44 H44B 109.5 . . ?
C41 C44 H44C 109.5 . . ?
H44A C44 H44C 109.5 . . ?
H44B C44 H44C 109.5 . . ?
C54 C51 C53 108.6(2) . . ?
C54 C51 C52 109.9(2) . . ?
C53 C51 C52 108.3(2) . . ?
C54 C51 P1 110.12(17) . . ?
C53 C51 P1 105.74(16) . . ?
C52 C51 P1 114.01(17) . . ?
C51 C52 H52A 109.5 . . ?
C51 C52 H52B 109.5 . . ?
H52A C52 H52B 109.5 . . ?
C51 C52 H52C 109.5 . . ?
H52A C52 H52C 109.5 . . ?
H52B C52 H52C 109.5 . . ?
C51 C53 H53A 109.5 . . ?
C51 C53 H53B 109.5 . . ?
H53A C53 H53B 109.5 . . ?
C51 C53 H53C 109.5 . . ?
H53A C53 H53C 109.5 . . ?
H53B C53 H53C 109.5 . . ?
C51 C54 H54A 109.5 . . ?
C51 C54 H54B 109.5 . . ?
H54A C54 H54B 109.5 . . ?
C51 C54 H54C 109.5 . . ?
H54A C54 H54C 109.5 . . ?
H54B C54 H54C 109.5 . . ?
Cl1 Cu2 Cl2 177.68(3) . . ?

loop_
_geom_bond_atom_site_label_1
_geom_bond_atom_site_label_2
_geom_bond_distance
_geom_bond_site_symmetry_2
_geom_bond_publ_flag
Pt1 C2 2.050(2) . ?
Pt1 N12 2.1823(19) . ?
Pt1 C1 2.201(2) . ?
Pt1 P1 2.2280(6) . ?
Pt1 Cu1 2.6486(3) . ?
Cu1 N3 1.966(2) . ?
Cu1 N11 2.064(2) . ?
Cu1 C1 2.277(2) . ?
Cu1 N2 2.320(2) . ?
Cu1 H1A 1.95(4) . ?
P1 O1 1.6920(17) . ?
P1 C51 1.858(2) . ?
P1 C41 1.859(2) . ?
O1 C18 1.345(3) . ?
N2 C11 1.463(3) . ?
N2 C21 1.467(3) . ?
N2 C31 1.469(3) . ?
N3 C32 1.348(3) . ?
N3 C36 1.351(3) . ?
N11 C12 1.329(3) . ?
N11 C19 1.356(3) . ?
N12 C18 1.330(3) . ?
N12 C19 1.378(3) . ?
C1 H1A 0.912(18) . ?
C1 H1B 0.924(18) . ?
C1 H1C 0.922(18) . ?
C2 H2A 0.9800 . ?
C2 H2B 0.9800 . ?
C2 H2C 0.9800 . ?
C11 C12 1.512(3) . ?
C11 H11A 0.9900 . ?
C11 H11B 0.9900 . ?
C12 C13 1.409(3) . ?
C13 C14 1.369(3) . ?
C13 H13 0.9500 . ?
C14 C15 1.408(3) . ?
C14 H14 0.9500 . ?
C15 C19 1.410(3) . ?
C15 C16 1.416(3) . ?
C16 C17 1.354(3) . ?
C16 H16 0.9500 . ?
C17 C18 1.415(3) . ?
C17 H17 0.9500 . ?
C21 H21A 0.9800 . ?
C21 H21B 0.9800 . ?
C21 H21C 0.9800 . ?
C31 C32 1.506(3) . ?
C31 H31A 0.9900 . ?
C31 H31B 0.9900 . ?
C32 C33 1.388(4) . ?
C33 C34 1.383(4) . ?
C33 H33 0.9500 . ?
C34 C35 1.387(4) . ?
C34 H34 0.9500 . ?
C35 C36 1.381(4) . ?
C35 H35 0.9500 . ?
C36 H36 0.9500 . ?
C41 C43 1.527(4) . ?
C41 C44 1.539(4) . ?
C41 C42 1.539(3) . ?
C42 H42A 0.9800 . ?
C42 H42B 0.9800 . ?
C42 H42C 0.9800 . ?
C43 H43A 0.9800 . ?
C43 H43B 0.9800 . ?
C43 H43C 0.9800 . ?
C44 H44A 0.9800 . ?
C44 H44B 0.9800 . ?
C44 H44C 0.9800 . ?
C51 C54 1.532(3) . ?
C51 C53 1.532(3) . ?
C51 C52 1.535(3) . ?
C52 H52A 0.9800 . ?
C52 H52B 0.9800 . ?
C52 H52C 0.9800 . ?
C53 H53A 0.9800 . ?
C53 H53B 0.9800 . ?
C53 H53C 0.9800 . ?
C54 H54A 0.9800 . ?
C54 H54B 0.9800 . ?
C54 H54C 0.9800 . ?
Cu2 Cl1 2.1033(7) . ?
Cu2 Cl2 2.1097(7) . ?

loop_
_geom_torsion_atom_site_label_1
_geom_torsion_atom_site_label_2
_geom_torsion_atom_site_label_3
_geom_torsion_atom_site_label_4
_geom_torsion
_geom_torsion_site_symmetry_1
_geom_torsion_site_symmetry_2
_geom_torsion_site_symmetry_3
_geom_torsion_site_symmetry_4
_geom_torsion_publ_flag
C51 P1 O1 C18 142.19(17) . . . . ?
C41 P1 O1 C18 -101.68(17) . . . . ?
Pt1 P1 O1 C18 19.47(17) . . . . ?
C21 N2 C11 C12 -158.6(2) . . . . ?
C31 N2 C11 C12 78.5(2) . . . . ?
Cu1 N2 C11 C12 -24.6(2) . . . . ?
C19 N11 C12 C13 -0.2(3) . . . . ?
Cu1 N11 C12 C13 171.75(18) . . . . ?
C19 N11 C12 C11 177.3(2) . . . . ?
Cu1 N11 C12 C11 -10.8(3) . . . . ?
N2 C11 C12 N11 25.0(3) . . . . ?
N2 C11 C12 C13 -157.4(2) . . . . ?
N11 C12 C13 C14 -1.5(4) . . . . ?
C11 C12 C13 C14 -178.9(2) . . . . ?
C12 C13 C14 C15 0.8(4) . . . . ?
C13 C14 C15 C19 1.5(3) . . . . ?
C13 C14 C15 C16 -176.2(2) . . . . ?
C14 C15 C16 C17 174.3(2) . . . . ?
C19 C15 C16 C17 -3.4(3) . . . . ?
C15 C16 C17 C18 2.6(3) . . . . ?
C19 N12 C18 O1 169.47(19) . . . . ?
Pt1 N12 C18 O1 -14.5(3) . . . . ?
C19 N12 C18 C17 -10.6(3) . . . . ?
Pt1 N12 C18 C17 165.42(18) . . . . ?
P1 O1 C18 N12 -4.7(3) . . . . ?
P1 O1 C18 C17 175.42(16) . . . . ?
C16 C17 C18 N12 4.6(4) . . . . ?
C16 C17 C18 O1 -175.4(2) . . . . ?
C12 N11 C19 N12 -179.9(2) . . . . ?
Cu1 N11 C19 N12 8.4(3) . . . . ?
C12 N11 C19 C15 2.7(3) . . . . ?
Cu1 N11 C19 C15 -169.11(17) . . . . ?
C18 N12 C19 N11 -168.0(2) . . . . ?
Pt1 N12 C19 N11 16.5(3) . . . . ?
C18 N12 C19 C15 9.5(3) . . . . ?
Pt1 N12 C19 C15 -165.97(16) . . . . ?
C14 C15 C19 N11 -3.4(3) . . . . ?
C16 C15 C19 N11 174.5(2) . . . . ?
C14 C15 C19 N12 179.3(2) . . . . ?
C16 C15 C19 N12 -2.9(3) . . . . ?
C11 N2 C31 C32 -159.20(19) . . . . ?
C21 N2 C31 C32 77.7(3) . . . . ?
Cu1 N2 C31 C32 -48.14(19) . . . . ?
C36 N3 C32 C33 -1.3(4) . . . . ?
Cu1 N3 C32 C33 173.0(2) . . . . ?
C36 N3 C32 C31 177.0(2) . . . . ?
Cu1 N3 C32 C31 -8.7(3) . . . . ?
N2 C31 C32 N3 44.7(3) . . . . ?
N2 C31 C32 C33 -137.0(2) . . . . ?
N3 C32 C33 C34 1.8(4) . . . . ?
C31 C32 C33 C34 -176.3(3) . . . . ?
C32 C33 C34 C35 -0.5(5) . . . . ?
C33 C34 C35 C36 -1.2(5) . . . . ?
C32 N3 C36 C35 -0.5(4) . . . . ?
Cu1 N3 C36 C35 -174.1(2) . . . . ?
C34 C35 C36 N3 1.7(4) . . . . ?
O1 P1 C41 C43 -59.9(2) . . . . ?
C51 P1 C41 C43 43.2(2) . . . . ?
Pt1 P1 C41 C43 -170.14(17) . . . . ?
O1 P1 C41 C44 176.20(16) . . . . ?
C51 P1 C41 C44 -80.72(19) . . . . ?
Pt1 P1 C41 C44 65.96(18) . . . . ?
O1 P1 C41 C42 61.00(18) . . . . ?
C51 P1 C41 C42 164.07(16) . . . . ?
Pt1 P1 C41 C42 -49.25(18) . . . . ?
O1 P1 C51 C54 166.40(17) . . . . ?
C41 P1 C51 C54 59.7(2) . . . . ?
Pt1 P1 C51 C54 -85.76(18) . . . . ?
O1 P1 C51 C53 -76.51(17) . . . . ?
C41 P1 C51 C53 176.79(16) . . . . ?
Pt1 P1 C51 C53 31.33(19) . . . . ?
O1 P1 C51 C52 42.38(19) . . . . ?
C41 P1 C51 C52 -64.3(2) . . . . ?
Pt1 P1 C51 C52 150.21(16) . . . . ?
